data_2233406
loop_
_publ_author_name
'Sun, Rong'
'Wu, Dong-Dong'
'Wang, Ke'
'Huang, Wei'
'Ou, Yang-Bing'

_publ_section_title
;
 (4<i>R</i>,7<i>S</i>)-2-Amino-4-(3,4-dimethoxyphenyl)-5-oxo-7-phenyl-5,6,7,8-tetrahydro-4<i>H</i>-chromene-3-carbonitrile
 monohydrate
;
_journal_coeditor_code BX2390
_journal_issue 2
_journal_name_full 'Acta Crystallographica Section E'
_journal_page_first o409
_journal_page_last o410
_journal_paper_doi 10.1107/S1600536811056285
_journal_volume 68
_journal_year 2012
_chemical_formula_iupac 'C24 H22 N2 O4, H2 O'
_chemical_formula_moiety 'C24 H22 N2 O4, H2 O'
_chemical_formula_sum 'C24 H24 N2 O5'
_chemical_formula_weight 420.45
_chemical_name_systematic
;
(4<i>R</i>,7<i>S</i>)-2-Amino-4-(3,4-dimethoxyphenyl)-5-oxo-7-phenyl-
5,6,7,8-tetrahydro-4<i>H</i>-chromene-3-carbonitrile monohydrate
;
_space_group_IT_number 15
_symmetry_cell_setting monoclinic
_symmetry_space_group_name_Hall '-C 2yc'
_symmetry_space_group_name_H-M 'C 1 2/c 1'
_atom_sites_solution_hydrogens geom
_atom_sites_solution_primary direct
_atom_sites_solution_secondary difmap
_audit_creation_method SHELXL-97
_cell_angle_alpha 90.00
_cell_angle_beta 110.486(9)
_cell_angle_gamma 90.00
_cell_formula_units_Z 8
_cell_length_a 29.008(16)
_cell_length_b 16.146(8)
_cell_length_c 12.068(6)
_cell_measurement_reflns_used 2449
_cell_measurement_temperature 291(2)
_cell_measurement_theta_max 21.92
_cell_measurement_theta_min 2.51
_cell_volume 5295(5)
_computing_cell_refinement 'SAINT (Bruker, 2000)'
_computing_data_collection 'SMART (Bruker, 2000)'
_computing_data_reduction 'SAINT (Bruker, 2000)'
_computing_molecular_graphics 'SHELXTL (Sheldrick, 2008)'
_computing_publication_material 'SHELXTL (Sheldrick, 2008)'
_computing_structure_refinement 'SHELXTL (Sheldrick, 2008)'
_computing_structure_solution 'SHELXTL (Sheldrick, 2008)'
_diffrn_ambient_temperature 291(2)
_diffrn_measured_fraction_theta_full 1.000
_diffrn_measured_fraction_theta_max 1.000
_diffrn_measurement_device_type 'Bruker SMART APEX CCD'
_diffrn_measurement_method '\f and \w scans'
_diffrn_radiation_monochromator graphite
_diffrn_radiation_source 'sealed tube'
_diffrn_radiation_type MoK\a
_diffrn_radiation_wavelength 0.71073
_diffrn_reflns_av_R_equivalents 0.0414
_diffrn_reflns_av_sigmaI/netI 0.0685
_diffrn_reflns_limit_h_max 28
_diffrn_reflns_limit_h_min -35
_diffrn_reflns_limit_k_max 19
_diffrn_reflns_limit_k_min -16
_diffrn_reflns_limit_l_max 14
_diffrn_reflns_limit_l_min -14
_diffrn_reflns_number 14295
_diffrn_reflns_theta_full 26.00
_diffrn_reflns_theta_max 26.00
_diffrn_reflns_theta_min 1.47
_exptl_absorpt_coefficient_mu 0.074
_exptl_absorpt_correction_T_max 0.9824
_exptl_absorpt_correction_T_min 0.9723
_exptl_absorpt_correction_type multi-scan
_exptl_absorpt_process_details '(SADABS; Bruker, 2000)'
_exptl_crystal_colour colorless
_exptl_crystal_density_diffrn 1.055
_exptl_crystal_density_method 'not measured'
_exptl_crystal_description block
_exptl_crystal_F_000 1776
_exptl_crystal_size_max 0.38
_exptl_crystal_size_mid 0.32
_exptl_crystal_size_min 0.24
_refine_diff_density_max 0.163
_refine_diff_density_min -0.150
_refine_ls_extinction_method none
_refine_ls_goodness_of_fit_ref 1.002
_refine_ls_hydrogen_treatment constr
_refine_ls_matrix_type full
_refine_ls_number_parameters 305
_refine_ls_number_reflns 5212
_refine_ls_number_restraints 0
_refine_ls_restrained_S_all 1.002
_refine_ls_R_factor_all 0.0896
_refine_ls_R_factor_gt 0.0584
_refine_ls_shift/su_max 0.000
_refine_ls_shift/su_mean 0.000
_refine_ls_structure_factor_coef Fsqd
_refine_ls_weighting_details 'calc w=1/[\s^2^(Fo^2^)+(0.0629P)^2^+0.0000P] where P=(Fo^2^+2Fc^2^)/3'
_refine_ls_weighting_scheme calc
_refine_ls_wR_factor_gt 0.1250
_refine_ls_wR_factor_ref 0.1316
_reflns_number_gt 3266
_reflns_number_total 5212
_reflns_threshold_expression I>2sigma(I)
_cod_data_source_file bx2390.cif
_cod_data_source_block I
_cod_original_sg_symbol_H-M 'C 2/c'
_cod_database_code 2233406
_cod_database_fobs_code 2233406

loop_
_symmetry_equiv_pos_as_xyz
'x, y, z'
'-x, y, -z+1/2'
'x+1/2, y+1/2, z'
'-x+1/2, y+1/2, -z+1/2'
'-x, -y, -z'
'x, -y, z-1/2'
'-x+1/2, -y+1/2, -z'
'x+1/2, -y+1/2, z-1/2'

loop_
_atom_site_type_symbol
_atom_site_label
_atom_site_fract_x
_atom_site_fract_y
_atom_site_fract_z
_atom_site_U_iso_or_equiv
_atom_site_adp_type
_atom_site_calc_flag
_atom_site_refinement_flags
_atom_site_occupancy
_atom_site_symmetry_multiplicity
C C1 0.21676(7) 0.42190(12) 0.10641(17) 0.0398(4) Uani d . 1 1
C C2 0.23258(7) 0.43944(11) 0.01610(16) 0.0384(4) Uani d . 1 1
C C3 0.23849(7) 0.52781(11) -0.02193(17) 0.0380(4) Uani d . 1 1
H H3A 0.2253 0.5299 -0.1086 0.046 Uiso calc R 1 1
C C4 0.20768(7) 0.58404(12) 0.02376(16) 0.0363(4) Uani d . 1 1
C C5 0.19297(7) 0.66544(12) -0.03195(18) 0.0426(5) Uani d . 1 1
C C6 0.16490(8) 0.72255(13) 0.01636(17) 0.0467(5) Uani d . 1 1
H H6A 0.1315 0.7258 -0.0399 0.056 Uiso calc R 1 1
H H6B 0.1793 0.7773 0.0216 0.056 Uiso calc R 1 1
C C7 0.16233(7) 0.70135(12) 0.13490(18) 0.0432(5) Uani d . 1 1
H H7A 0.1946 0.7191 0.1892 0.052 Uiso calc R 1 1
C C8 0.16176(8) 0.61261(13) 0.16256(19) 0.0480(5) Uani d . 1 1
H H8A 0.1280 0.5929 0.1333 0.058 Uiso calc R 1 1
H H8B 0.1744 0.6055 0.2478 0.058 Uiso calc R 1 1
C C9 0.19168(7) 0.56133(12) 0.10981(16) 0.0378(4) Uani d . 1 1
C C10 0.29243(7) 0.55177(11) 0.01855(18) 0.0396(4) Uani d . 1 1
C C11 0.31728(7) 0.57684(13) 0.13438(17) 0.0443(5) Uani d . 1 1
H H11A 0.3000 0.5865 0.1850 0.053 Uiso calc R 1 1
C C12 0.36802(8) 0.58754(13) 0.17454(19) 0.0473(5) Uani d . 1 1
C C13 0.39391(8) 0.57317(13) 0.0989(2) 0.0505(5) Uani d . 1 1
C C14 0.36906(8) 0.54809(14) -0.0170(2) 0.0544(6) Uani d . 1 1
H H14A 0.3864 0.5385 -0.0676 0.065 Uiso calc R 1 1
C C15 0.31832(8) 0.53739(13) -0.05712(19) 0.0484(5) Uani d . 1 1
H H15A 0.3017 0.5206 -0.1346 0.058 Uiso calc R 1 1
C C16 0.37141(7) 0.65844(12) 0.35114(17) 0.0418(5) Uani d . 1 1
H H16A 0.3953 0.6784 0.4234 0.063 Uiso calc R 1 1
H H16B 0.3489 0.6218 0.3691 0.063 Uiso calc R 1 1
H H16C 0.3536 0.7044 0.3056 0.063 Uiso calc R 1 1
C C17 0.47282(7) 0.55420(13) 0.08253(18) 0.0442(5) Uani d . 1 1
H H17A 0.5070 0.5570 0.1308 0.066 Uiso calc R 1 1
H H17B 0.4667 0.5891 0.0145 0.066 Uiso calc R 1 1
H H17C 0.4643 0.4981 0.0574 0.066 Uiso calc R 1 1
C C18 0.12798(8) 0.75372(13) 0.17207(18) 0.0465(5) Uani d . 1 1
C C19 0.15023(8) 0.80989(13) 0.26227(18) 0.0444(5) Uani d . 1 1
H H19A 0.1843 0.8140 0.2934 0.053 Uiso calc R 1 1
C C20 0.12148(7) 0.85989(12) 0.30591(19) 0.0453(5) Uani d . 1 1
H H20A 0.1364 0.8975 0.3663 0.054 Uiso calc R 1 1
C C21 0.07048(7) 0.85373(12) 0.25936(17) 0.0425(5) Uani d . 1 1
H H21C 0.0512 0.8872 0.2886 0.051 Uiso calc R 1 1
C C22 0.04824(8) 0.79756(12) 0.16916(18) 0.0448(5) Uani d . 1 1
H H22A 0.0141 0.7934 0.1380 0.054 Uiso calc R 1 1
C C23 0.07698(7) 0.74756(12) 0.12551(18) 0.0459(5) Uani d . 1 1
H H23A 0.0621 0.7100 0.0652 0.055 Uiso calc R 1 1
C C24 0.24929(7) 0.37408(12) -0.03676(18) 0.0424(5) Uani d . 1 1
N N1 0.21337(6) 0.34897(10) 0.15312(15) 0.0438(4) Uani d . 1 1
H H1A 0.2221 0.3049 0.1256 0.053 Uiso d R 1 1
H H1B 0.2025 0.3455 0.2108 0.053 Uiso d R 1 1
N N2 0.26326(6) 0.32244(10) -0.08241(14) 0.0418(4) Uani d . 1 1
O O1 0.20008(5) 0.48364(8) 0.16179(11) 0.0403(3) Uani d . 1 1
O O2 0.20311(5) 0.68522(9) -0.11773(12) 0.0473(4) Uani d . 1 1
O O3 0.39552(5) 0.61541(9) 0.28562(13) 0.0495(4) Uani d . 1 1
O O4 0.44392(5) 0.58132(9) 0.14876(12) 0.0461(4) Uani d . 1 1
O O1W 1.0000 0.7117(3) 0.7500 0.0600(13) Uani d SP 0.50 2
H H1X 1.0148 0.6920 0.7062 0.072 Uiso d PR 0.25 1
H H1Y 0.9771 0.7439 0.7095 0.072 Uiso d PR 0.25 1
O O2W 0.0778(2) 0.4029(3) 0.9183(5) 0.0473(14) Uani d P 0.25 1
H H2X 0.0654 0.3666 0.8652 0.057 Uiso d PR 0.25 1
H H2Y 0.1088 0.4040 0.9360 0.057 Uiso d PR 0.25 1
O O3W 0.0547(2) 0.5322(3) 0.9458(5) 0.0514(15) Uani d P 0.25 1
H H3X 0.0710 0.5671 0.9215 0.062 Uiso d PR 0.25 1
H H3Y 0.0242 0.5384 0.9073 0.062 Uiso d PR 0.25 1
O O6W 0.0707(2) 0.4226(4) 0.1806(5) 0.0497(14) Uani d P 0.25 1
H H6X 0.0635 0.3823 0.1323 0.060 Uiso d PR 0.25 1
H H6Y 0.0502 0.4617 0.1534 0.060 Uiso d PR 0.25 1

loop_
_atom_site_aniso_label
_atom_site_aniso_U_11
_atom_site_aniso_U_22
_atom_site_aniso_U_33
_atom_site_aniso_U_12
_atom_site_aniso_U_13
_atom_site_aniso_U_23
C1 0.0460(10) 0.0365(10) 0.0360(10) 0.0014(8) 0.0133(9) -0.0021(8)
C2 0.0469(10) 0.0295(10) 0.0356(10) 0.0015(8) 0.0104(8) -0.0028(8)
C3 0.0469(11) 0.0321(10) 0.0340(10) 0.0026(8) 0.0128(8) -0.0016(7)
C4 0.0419(10) 0.0344(10) 0.0347(9) 0.0029(7) 0.0160(8) -0.0021(7)
C5 0.0405(11) 0.0430(11) 0.0445(11) 0.0090(8) 0.0151(8) 0.0079(9)
C6 0.0482(11) 0.0503(12) 0.0446(11) 0.0153(10) 0.0201(9) 0.0186(10)
C7 0.0422(11) 0.0415(11) 0.0448(11) 0.0168(8) 0.0139(8) 0.0143(9)
C8 0.0563(12) 0.0423(11) 0.0430(11) 0.0111(10) 0.0143(10) -0.0020(9)
C9 0.0457(10) 0.0342(10) 0.0344(10) 0.0055(8) 0.0150(8) 0.0038(8)
C10 0.0444(10) 0.0297(9) 0.0435(11) 0.0058(8) 0.0137(8) 0.0020(8)
C11 0.0492(12) 0.0476(11) 0.0361(10) 0.0030(9) 0.0148(9) 0.0001(9)
C12 0.0493(12) 0.0464(12) 0.0418(11) 0.0014(9) 0.0103(9) -0.0018(9)
C13 0.0478(12) 0.0436(12) 0.0585(13) 0.0009(9) 0.0165(10) 0.0011(10)
C14 0.0521(13) 0.0503(13) 0.0574(14) 0.0013(10) 0.0150(10) -0.0005(11)
C15 0.0556(13) 0.0463(12) 0.0424(12) 0.0019(10) 0.0158(10) -0.0002(9)
C16 0.0407(11) 0.0431(11) 0.0379(10) -0.0079(9) 0.0092(8) -0.0167(9)
C17 0.0443(11) 0.0435(11) 0.0435(11) 0.0085(9) 0.0135(8) 0.0054(9)
C18 0.0489(11) 0.0468(12) 0.0452(11) 0.0134(9) 0.0181(9) 0.0103(9)
C19 0.0398(10) 0.0470(12) 0.0472(11) 0.0114(9) 0.0164(8) 0.0038(10)
C20 0.0440(11) 0.0395(11) 0.0494(12) 0.0021(9) 0.0128(9) -0.0149(9)
C21 0.0437(12) 0.0444(12) 0.0411(11) 0.0141(9) 0.0172(9) -0.0048(9)
C22 0.0438(10) 0.0490(12) 0.0429(10) 0.0120(9) 0.0170(8) -0.0163(9)
C23 0.0494(12) 0.0411(10) 0.0467(11) 0.0047(8) 0.0160(9) -0.0200(9)
C24 0.0502(11) 0.0358(10) 0.0411(11) 0.0023(9) 0.0156(9) -0.0006(9)
N1 0.0407(9) 0.0338(9) 0.0551(11) 0.0082(7) 0.0145(8) 0.0036(8)
N2 0.0461(10) 0.0416(9) 0.0376(9) 0.0023(7) 0.0148(7) -0.0069(7)
O1 0.0436(7) 0.0341(7) 0.0434(8) 0.0108(6) 0.0156(6) 0.0040(6)
O2 0.0504(8) 0.0517(9) 0.0410(7) 0.0151(7) 0.0176(6) 0.0185(7)
O3 0.0513(8) 0.0417(8) 0.0515(9) 0.0009(6) 0.0131(7) -0.0146(7)
O4 0.0443(8) 0.0452(8) 0.0474(8) 0.0000(6) 0.0143(6) -0.0122(7)
O1W 0.054(2) 0.052(3) 0.048(2) 0.000 -0.0156(19) 0.000
O2W 0.043(3) 0.055(4) 0.043(3) -0.021(3) 0.014(2) -0.011(3)
O3W 0.049(3) 0.053(3) 0.050(3) -0.016(3) 0.013(3) -0.021(3)
O6W 0.051(3) 0.045(3) 0.048(3) 0.018(3) 0.010(3) 0.004(3)

loop_
_atom_type_symbol
_atom_type_description
_atom_type_scat_dispersion_real
_atom_type_scat_dispersion_imag
_atom_type_scat_source
C C 0.0033 0.0016 'International Tables Vol C Tables 4.2.6.8 and 6.1.1.4'
H H 0.0000 0.0000 'International Tables Vol C Tables 4.2.6.8 and 6.1.1.4'
N N 0.0061 0.0033 'International Tables Vol C Tables 4.2.6.8 and 6.1.1.4'
O O 0.0106 0.0060 'International Tables Vol C Tables 4.2.6.8 and 6.1.1.4'

loop_
_geom_angle_atom_site_label_1
_geom_angle_atom_site_label_2
_geom_angle_atom_site_label_3
_geom_angle
N1 C1 C2 128.76(18)
N1 C1 O1 110.24(18)
C2 C1 O1 120.99(18)
C1 C2 C24 118.50(18)
C1 C2 C3 122.92(17)
C24 C2 C3 118.22(18)
C4 C3 C10 113.91(15)
C4 C3 C2 108.04(17)
C10 C3 C2 110.68(15)
C4 C3 H3A 108.0
C10 C3 H3A 108.0
C2 C3 H3A 108.0
C9 C4 C5 118.64(18)
C9 C4 C3 122.25(18)
C5 C4 C3 119.06(17)
O2 C5 C4 120.47(18)
O2 C5 C6 120.24(18)
C4 C5 C6 119.28(18)
C5 C6 C7 116.90(16)
C5 C6 H6A 108.1
C7 C6 H6A 108.1
C5 C6 H6B 108.1
C7 C6 H6B 108.1
H6A C6 H6B 107.3
C8 C7 C18 114.96(19)
C8 C7 C6 116.55(18)
C18 C7 C6 114.81(16)
C8 C7 H7A 102.5
C18 C7 H7A 102.5
C6 C7 H7A 102.5
C7 C8 C9 112.86(19)
C7 C8 H8A 109.0
C9 C8 H8A 109.0
C7 C8 H8B 109.0
C9 C8 H8B 109.0
H8A C8 H8B 107.8
C4 C9 O1 123.35(18)
C4 C9 C8 126.45(18)
O1 C9 C8 110.19(16)
C11 C10 C15 120.00(19)
C11 C10 C3 120.77(19)
C15 C10 C3 118.65(18)
C12 C11 C10 120.0(2)
C12 C11 H11A 120.0
C10 C11 H11A 120.0
O3 C12 C11 124.3(2)
O3 C12 C13 115.7(2)
C11 C12 C13 120.0(2)
O4 C13 C12 115.35(19)
O4 C13 C14 124.6(2)
C12 C13 C14 120.0(2)
C15 C14 C13 120.0(2)
C15 C14 H14A 120.0
C13 C14 H14A 120.0
C14 C15 C10 120.0(2)
C14 C15 H15A 120.0
C10 C15 H15A 120.0
O3 C16 H16A 109.5
O3 C16 H16B 109.5
H16A C16 H16B 109.5
O3 C16 H16C 109.5
H16A C16 H16C 109.5
H16B C16 H16C 109.5
O4 C17 H17A 109.5
O4 C17 H17B 109.5
H17A C17 H17B 109.5
O4 C17 H17C 109.5
H17A C17 H17C 109.5
H17B C17 H17C 109.5
C19 C18 C23 120.00(19)
C19 C18 C7 115.45(19)
C23 C18 C7 124.5(2)
C20 C19 C18 120.0(2)
C20 C19 H19A 120.0
C18 C19 H19A 120.0
C19 C20 C21 120.00(19)
C19 C20 H20A 120.0
C21 C20 H20A 120.0
C22 C21 C20 120.00(18)
C22 C21 H21C 120.0
C20 C21 H21C 120.0
C21 C22 C23 120.0(2)
C21 C22 H22A 120.0
C23 C22 H22A 120.0
C22 C23 C18 120.00(19)
C22 C23 H23A 120.0
C18 C23 H23A 120.0
N2 C24 C2 177.8(2)
C1 N1 H1A 119.7
C1 N1 H1B 120.3
H1A N1 H1B 119.9
C1 O1 C9 118.10(15)
C12 O3 C16 118.45(17)
C13 O4 C17 117.90(16)
H1X O1W H1Y 109.5
H2X O2W H2Y 109.5
H3X O3W H3Y 109.5
H6X O6W H6Y 109.5

loop_
_geom_bond_atom_site_label_1
_geom_bond_atom_site_label_2
_geom_bond_distance
C1 N1 1.324(3)
C1 C2 1.352(3)
C1 O1 1.379(2)
C2 C24 1.404(3)
C2 C3 1.527(3)
C3 C4 1.507(3)
C3 C10 1.517(3)
C3 H3A 0.9800
C4 C9 1.329(3)
C4 C5 1.470(3)
C5 O2 1.214(3)
C5 C6 1.478(3)
C6 C7 1.498(3)
C6 H6A 0.9700
C6 H6B 0.9700
C7 C8 1.473(3)
C7 C18 1.491(3)
C7 H7A 0.9800
C8 C9 1.494(3)
C8 H8A 0.9700
C8 H8B 0.9700
C9 O1 1.385(2)
C10 C11 1.390(3)
C10 C15 1.390(3)
C11 C12 1.390(3)
C11 H11A 0.9300
C12 O3 1.374(2)
C12 C13 1.390(3)
C13 O4 1.369(3)
C13 C14 1.390(3)
C14 C15 1.390(3)
C14 H14A 0.9300
C15 H15A 0.9300
C16 O3 1.409(2)
C16 H16A 0.9600
C16 H16B 0.9600
C16 H16C 0.9600
C17 O4 1.415(3)
C17 H17A 0.9600
C17 H17B 0.9600
C17 H17C 0.9600
C18 C19 1.390(3)
C18 C23 1.390(3)
C19 C20 1.390(3)
C19 H19A 0.9300
C20 C21 1.390(3)
C20 H20A 0.9300
C21 C22 1.390(3)
C21 H21C 0.9300
C22 C23 1.390(3)
C22 H22A 0.9300
C23 H23A 0.9300
C24 N2 1.149(3)
N1 H1A 0.8601
N1 H1B 0.8607
O1W H1X 0.8500
O1W H1Y 0.8500
O2W H2X 0.8501
O2W H2Y 0.8499
O3W H3X 0.8499
O3W H3Y 0.8500
O6W H6X 0.8500
O6W H6Y 0.8501

loop_
_geom_hbond_atom_site_label_D
_geom_hbond_atom_site_label_H
_geom_hbond_atom_site_label_A
_geom_hbond_site_symmetry_A
_geom_hbond_distance_DH
_geom_hbond_distance_HA
_geom_hbond_distance_DA
_geom_hbond_angle_DHA
N1 H1A N2 7 0.86 2.20 3.042(3) 166.6
N1 H1B O2 6_566 0.86 2.12 2.935(3) 157.5
. . . . . . . .

loop_
_geom_torsion_atom_site_label_1
_geom_torsion_atom_site_label_2
_geom_torsion_atom_site_label_3
_geom_torsion_atom_site_label_4
_geom_torsion
N1 C1 C2 C24 -1.8(3)
O1 C1 C2 C24 179.83(17)
N1 C1 C2 C3 -174.77(19)
O1 C1 C2 C3 6.8(3)
C1 C2 C3 C4 -20.2(2)
C24 C2 C3 C4 166.75(16)
C1 C2 C3 C10 105.1(2)
C24 C2 C3 C10 -67.9(2)
C10 C3 C4 C9 -105.4(2)
C2 C3 C4 C9 18.0(2)
C10 C3 C4 C5 77.3(2)
C2 C3 C4 C5 -159.31(16)
C9 C4 C5 O2 -173.29(19)
C3 C4 C5 O2 4.1(3)
C9 C4 C5 C6 5.6(3)
C3 C4 C5 C6 -176.94(18)
O2 C5 C6 C7 -168.38(19)
C4 C5 C6 C7 12.7(3)
C5 C6 C7 C8 -33.1(3)
C5 C6 C7 C18 -171.76(19)
C18 C7 C8 C9 172.45(17)
C6 C7 C8 C9 33.8(3)
C5 C4 C9 O1 174.74(16)
C3 C4 C9 O1 -2.6(3)
C5 C4 C9 C8 -3.7(3)
C3 C4 C9 C8 178.96(18)
C7 C8 C9 C4 -16.4(3)
C7 C8 C9 O1 165.01(15)
C4 C3 C10 C11 41.8(2)
C2 C3 C10 C11 -80.1(2)
C4 C3 C10 C15 -146.95(18)
C2 C3 C10 C15 91.1(2)
C15 C10 C11 C12 0.0(3)
C3 C10 C11 C12 171.12(17)
C10 C11 C12 O3 177.15(19)
C10 C11 C12 C13 0.0(3)
O3 C12 C13 O4 5.8(3)
C11 C12 C13 O4 -176.76(18)
O3 C12 C13 C14 -177.39(18)
C11 C12 C13 C14 0.0(3)
O4 C13 C14 C15 176.4(2)
C12 C13 C14 C15 0.0(3)
C13 C14 C15 C10 0.0(3)
C11 C10 C15 C14 0.0(3)
C3 C10 C15 C14 -171.30(18)
C8 C7 C18 C19 112.6(2)
C6 C7 C18 C19 -108.0(2)
C8 C7 C18 C23 -65.3(3)
C6 C7 C18 C23 74.0(3)
C23 C18 C19 C20 0.0(3)
C7 C18 C19 C20 -178.03(19)
C18 C19 C20 C21 0.0(3)
C19 C20 C21 C22 0.0(3)
C20 C21 C22 C23 0.0(3)
C21 C22 C23 C18 0.0(3)
C19 C18 C23 C22 0.0(3)
C7 C18 C23 C22 177.85(19)
C1 C2 C24 N2 -18E1(10)
C3 C2 C24 N2 -6(6)
N1 C1 O1 C9 -167.40(15)
C2 C1 O1 C9 11.3(3)
C4 C9 O1 C1 -13.7(3)
C8 C9 O1 C1 165.00(16)
C11 C12 O3 C16 -19.5(3)
C13 C12 O3 C16 157.75(19)
C12 C13 O4 C17 169.62(18)
C14 C13 O4 C17 -7.0(3)
